data_7229720
loop_
_publ_author_name
'Karimata, Ayumu'
'Suzuki, Shuichi'
'Kozaki, Masatoshi'
'Okada, Keiji'

_publ_section_title
;
 Stereoelectronic control of oxidation potentials of
 3,7-bis(diarylamino)phenothiazines
;
_journal_issue 88
_journal_name_full 'RSC Advances'
_journal_page_first 56144
_journal_paper_doi 10.1039/C7RA12600J
_journal_volume 7
_journal_year 2017
_chemical_formula_moiety 'C47 H34 Br4 Cl Ga N3 S'
_chemical_formula_sum 'C47 H34 Br4 Cl Ga N3 S'
_chemical_formula_weight 1097.65
_space_group_crystal_system monoclinic
_space_group_IT_number 14
_space_group_name_Hall '-P 2ybc'
_space_group_name_H-M_alt 'P 1 21/c 1'
_symmetry_space_group_name_Hall '-P 2ybc'
_symmetry_space_group_name_H-M 'P 1 21/c 1'
_atom_sites_solution_hydrogens geom
_atom_sites_solution_primary direct
_atom_sites_solution_secondary difmap
_audit_update_record
;
2017-09-02 deposited with the CCDC.
2017-12-05 downloaded from the CCDC.
;
_cell_angle_alpha 90.0000
_cell_angle_beta 92.738(5)
_cell_angle_gamma 90.0000
_cell_formula_units_Z 4
_cell_length_a 18.327(10)
_cell_length_b 10.704(6)
_cell_length_c 23.653(13)
_cell_measurement_reflns_used 11202
_cell_measurement_temperature 150(2)
_cell_measurement_theta_max 27.49
_cell_measurement_theta_min 4.02
_cell_volume 4635(4)
_computing_cell_refinement CrystalClear
_computing_data_collection 'CrystalClear (Rigaku Inc., 2008)'
_computing_data_reduction CrystalClear
_computing_molecular_graphics 'CrystalStructure 4.1'
_computing_publication_material 'CrystalStructure 4.1 (Rigaku, 2014)'
_computing_structure_refinement 'CRYSTALS (Carruthers, et al., 1999)'
_computing_structure_solution 'SHELXS97 (Sheldrick, 2008)'
_diffrn_ambient_temperature 150(2)
_diffrn_detector_area_resol_mean 7.111
_diffrn_measured_fraction_theta_full 0.992
_diffrn_measured_fraction_theta_max 0.992
_diffrn_measurement_device_type 'Rigaku Saturn724'
_diffrn_measurement_method \w
_diffrn_radiation_type 'Mo K\a'
_diffrn_radiation_wavelength 0.71075
_diffrn_reflns_av_R_equivalents 0.0656
_diffrn_reflns_limit_h_max 23
_diffrn_reflns_limit_h_min -23
_diffrn_reflns_limit_k_max 13
_diffrn_reflns_limit_k_min -13
_diffrn_reflns_limit_l_max 29
_diffrn_reflns_limit_l_min -30
_diffrn_reflns_number 46426
_diffrn_reflns_theta_full 27.49
_diffrn_reflns_theta_max 27.49
_diffrn_reflns_theta_min 4.016
_diffrn_standards_number 0
_exptl_absorpt_coefficient_mu 4.190
_exptl_absorpt_correction_T_max 0.920
_exptl_absorpt_correction_T_min 0.551
_exptl_absorpt_correction_type numerical
_exptl_absorpt_process_details 'NUMABS (Rigaku, 1999)'
_exptl_crystal_colour green
_exptl_crystal_density_diffrn 1.573
_exptl_crystal_density_method 'not measured'
_exptl_crystal_description prism
_exptl_crystal_F_000 2164.00
_exptl_crystal_size_max 0.200
_exptl_crystal_size_mid 0.100
_exptl_crystal_size_min 0.020
_refine_diff_density_max 6.740
_refine_diff_density_min -1.260
_refine_ls_extinction_method none
_refine_ls_goodness_of_fit_ref 2.710
_refine_ls_hydrogen_treatment constr
_refine_ls_number_parameters 548
_refine_ls_number_reflns 10558
_refine_ls_R_factor_gt 0.0960
_refine_ls_shift/su_max 0.000
_refine_ls_structure_factor_coef F
_refine_ls_weighting_details 'w = 1/[0.0010Fo^2^ + 1.0000\s(Fo^2^)]'
_refine_ls_weighting_scheme calc
_refine_ls_wR_factor_ref 0.1555
_reflns_number_gt 8565
_reflns_number_total 10558
_reflns_threshold_expression F>2.0\s(F)
_cod_data_source_file c7ra12600j2.cif
_cod_data_source_block 1c_PTZ_IMS_GaBr4
_cod_database_code 7229720

loop_
_symmetry_equiv_pos_site_id
_space_group_symop_operation_xyz
1 +X,+Y,+Z
2 -X,1/2+Y,1/2-Z
3 -X,-Y,-Z
4 +X,1/2-Y,1/2+Z

loop_
_atom_site_label
_atom_site_type_symbol
_atom_site_fract_x
_atom_site_fract_y
_atom_site_fract_z
_atom_site_U_iso_or_equiv
_atom_site_adp_type
_atom_site_occupancy
_atom_site_site_symmetry_multiplicity
_atom_site_calc_flag
_atom_site_refinement_flags
Br1 Br 0.78625(6) -0.19530(12) 0.59149(4) 0.0713(4) Uani 1 4 d .
Br2 Br 0.72909(5) -0.38747(9) 0.46397(4) 0.0557(3) Uani 1 4 d .
Br3 Br 0.92860(5) -0.36419(11) 0.51156(4) 0.0600(3) Uani 1 4 d .
Br4 Br 0.83091(6) -0.08745(8) 0.44267(4) 0.0564(3) Uani 1 4 d .
Ga1 Ga 0.81853(4) -0.25761(8) 0.50249(3) 0.0338(2) Uani 1 4 d .
Cl1 Cl 0.76787(18) -0.2230(3) 0.81112(11) 0.0732(9) Uani 1 4 d .
S1 S 0.81637(9) 0.14914(16) 0.70415(7) 0.0289(4) Uani 1 4 d .
N1 N 0.8480(3) 0.1859(5) 0.5754(2) 0.0288(14) Uani 1 4 d .
N2 N 0.6155(3) 0.4600(7) 0.6592(3) 0.0440(19) Uani 1 4 d .
N3 N 1.0254(3) -0.1550(6) 0.6986(2) 0.0296(15) Uani 1 4 d .
C1 C 0.7697(4) 0.2398(6) 0.6545(3) 0.0265(16) Uani 1 4 d .
C2 C 0.7129(4) 0.3100(7) 0.6748(3) 0.0315(18) Uani 1 4 d .
C3 C 0.6706(4) 0.3881(7) 0.6389(3) 0.0355(19) Uani 1 4 d .
C4 C 0.6871(4) 0.3959(7) 0.5817(3) 0.0363(19) Uani 1 4 d .
C5 C 0.7456(4) 0.3266(7) 0.5619(3) 0.039(2) Uani 1 4 d .
C6 C 0.7888(4) 0.2493(6) 0.5969(3) 0.0303(18) Uani 1 4 d .
C7 C 0.8890(4) 0.0977(6) 0.6062(3) 0.0281(17) Uani 1 4 d .
C8 C 0.9417(4) 0.0232(7) 0.5796(3) 0.0317(18) Uani 1 4 d .
C9 C 0.9847(4) -0.0584(7) 0.6087(3) 0.0332(18) Uani 1 4 d .
C10 C 0.9786(3) -0.0753(6) 0.6678(3) 0.0261(16) Uani 1 4 d .
C11 C 0.9251(4) -0.0082(6) 0.6949(3) 0.0275(16) Uani 1 4 d .
C12 C 0.8806(4) 0.0741(6) 0.6648(3) 0.0253(16) Uani 1 4 d .
C13 C 0.8711(5) 0.2233(7) 0.5188(3) 0.039(2) Uani 1 4 d .
C14 C 0.5931(5) 0.4427(9) 0.7179(4) 0.050(2) Uani 1 4 d .
C15 C 0.6318(5) 0.5008(9) 0.7598(4) 0.058(3) Uani 1 4 d .
C16 C 0.6140(7) 0.4825(13) 0.8169(5) 0.089(4) Uani 1 4 d .
C17 C 0.5581(8) 0.3908(13) 0.8258(6) 0.094(5) Uani 1 4 d .
C18 C 0.5181(8) 0.3320(12) 0.7827(6) 0.085(4) Uani 1 4 d .
C19 C 0.5333(5) 0.3620(8) 0.7253(5) 0.057(3) Uani 1 4 d .
C20 C 0.4875(5) 0.3095(8) 0.6812(6) 0.062(3) Uani 1 4 d .
C21 C 0.4714(5) 0.3591(9) 0.6305(6) 0.065(3) Uani 1 4 d .
C22 C 0.4982(4) 0.4758(7) 0.6072(4) 0.045(2) Uani 1 4 d .
C23 C 0.4502(5) 0.5442(9) 0.5667(4) 0.057(3) Uani 1 4 d .
C24 C 0.4734(6) 0.6557(9) 0.5467(4) 0.059(3) Uani 1 4 d .
C25 C 0.5425(5) 0.7055(9) 0.5627(4) 0.051(3) Uani 1 4 d .
C26 C 0.5880(5) 0.6416(8) 0.6014(4) 0.042(2) Uani 1 4 d .
C27 C 0.5649(4) 0.5282(7) 0.6229(3) 0.037(2) Uani 1 4 d .
C28 C 1.0299(4) -0.1477(6) 0.7595(3) 0.0275(17) Uani 1 4 d .
C29 C 0.9803(4) -0.2107(7) 0.7910(3) 0.037(2) Uani 1 4 d .
C30 C 0.9801(5) -0.1920(8) 0.8497(4) 0.044(2) Uani 1 4 d .
C31 C 1.0289(5) -0.1129(8) 0.8758(3) 0.041(2) Uani 1 4 d .
C32 C 1.0807(4) -0.0507(7) 0.8442(3) 0.0362(19) Uani 1 4 d .
C33 C 1.0820(4) -0.0652(6) 0.7850(3) 0.0294(17) Uani 1 4 d .
C34 C 1.1361(4) -0.0033(6) 0.7541(3) 0.0336(18) Uani 1 4 d .
C35 C 1.1663(4) -0.0396(7) 0.7062(3) 0.0336(18) Uani 1 4 d .
C36 C 1.1533(4) -0.1523(6) 0.6743(3) 0.0275(16) Uani 1 4 d .
C37 C 1.2093(4) -0.2110(7) 0.6446(3) 0.037(2) Uani 1 4 d .
C38 C 1.1999(5) -0.3210(7) 0.6177(3) 0.040(2) Uani 1 4 d .
C39 C 1.1333(5) -0.3838(7) 0.6185(3) 0.040(2) Uani 1 4 d .
C40 C 1.0755(4) -0.3270(7) 0.6460(3) 0.0346(19) Uani 1 4 d .
C41 C 1.0852(4) -0.2151(6) 0.6728(3) 0.0286(17) Uani 1 4 d .
C42 C 0.7108(5) -0.1218(8) 0.7735(4) 0.045(2) Uani 1 4 d .
C43 C 0.6978(5) -0.1360(8) 0.7162(4) 0.046(2) Uani 1 4 d .
C44 C 0.6542(5) -0.0546(8) 0.6864(4) 0.051(3) Uani 1 4 d .
C45 C 0.6224(5) 0.0414(9) 0.7121(5) 0.057(3) Uani 1 4 d .
C46 C 0.6375(5) 0.0616(9) 0.7717(4) 0.056(3) Uani 1 4 d .
C47 C 0.6805(5) -0.0212(9) 0.8011(4) 0.049(2) Uani 1 4 d .
H1 H 0.7027 0.30556 0.71286 0.0380 Uiso 1 4 calc R
H2 H 0.6595 0.44699 0.55712 0.0434 Uiso 1 4 calc R
H3 H 0.75598 0.33288 0.52391 0.0462 Uiso 1 4 calc R
H4 H 0.94676 0.03211 0.54084 0.0380 Uiso 1 4 calc R
H5 H 1.01921 -0.10467 0.59016 0.0399 Uiso 1 4 calc R
H6 H 0.91943 -0.02005 0.73341 0.0331 Uiso 1 4 calc R
H7 H 0.88468 0.30987 0.51934 0.0469 Uiso 1 4 calc R
H8 H 0.91215 0.1735 0.50891 0.0469 Uiso 1 4 calc R
H9 H 0.83148 0.21055 0.49139 0.0469 Uiso 1 4 calc R
H10 H 0.67054 0.55174 0.75055 0.0695 Uiso 1 4 calc R
H11 H 0.63621 0.52799 0.84653 0.1082 Uiso 1 4 calc R
H12 H 0.5488 0.36774 0.86271 0.1157 Uiso 1 4 calc R
H13 H 0.4817 0.27493 0.79049 0.1046 Uiso 1 4 calc R
H14 H 0.46632 0.23284 0.68902 0.0754 Uiso 1 4 calc R
H15 H 0.43967 0.31328 0.60663 0.0784 Uiso 1 4 calc R
H16 H 0.40473 0.51196 0.55523 0.0682 Uiso 1 4 calc R
H17 H 0.44355 0.69886 0.52048 0.0704 Uiso 1 4 calc R
H18 H 0.55698 0.782 0.54836 0.0606 Uiso 1 4 calc R
H19 H 0.63355 0.67373 0.61253 0.0498 Uiso 1 4 calc R
H20 H 0.9472 -0.26543 0.77324 0.0449 Uiso 1 4 calc R
H21 H 0.94644 -0.23411 0.8709 0.0536 Uiso 1 4 calc R
H22 H 1.0282 -0.10018 0.91462 0.0487 Uiso 1 4 calc R
H23 H 1.11474 0.00151 0.8626 0.0433 Uiso 1 4 calc R
H24 H 1.15296 0.07216 0.76919 0.0403 Uiso 1 4 calc R
H25 H 1.20031 0.01484 0.69177 0.0402 Uiso 1 4 calc R
H26 H 1.25451 -0.17157 0.6439 0.0446 Uiso 1 4 calc R
H27 H 1.23809 -0.35615 0.59856 0.0485 Uiso 1 4 calc R
H28 H 1.12693 -0.46088 0.60076 0.0479 Uiso 1 4 calc R
H29 H 1.03049 -0.36703 0.64614 0.0413 Uiso 1 4 calc R
H30 H 0.71948 -0.20238 0.69788 0.0561 Uiso 1 4 calc R
H31 H 0.64622 -0.06533 0.64755 0.0608 Uiso 1 4 calc R
H32 H 0.5911 0.09531 0.69187 0.0689 Uiso 1 4 calc R
H33 H 0.61771 0.1304 0.78949 0.0681 Uiso 1 4 calc R
H34 H 0.6897 -0.01061 0.83982 0.0597 Uiso 1 4 calc R

loop_
_atom_site_aniso_label
_atom_site_aniso_U_11
_atom_site_aniso_U_22
_atom_site_aniso_U_33
_atom_site_aniso_U_12
_atom_site_aniso_U_13
_atom_site_aniso_U_23
Br1 0.0672(7) 0.1007(9) 0.0485(6) -0.0353(6) 0.0281(5) -0.0338(6)
Br2 0.0635(6) 0.0585(6) 0.0448(5) -0.0250(5) -0.0008(4) -0.0058(4)
Br3 0.0474(5) 0.0870(8) 0.0457(5) 0.0164(5) 0.0043(4) 0.0081(5)
Br4 0.0772(7) 0.0426(5) 0.0491(6) -0.0157(4) -0.0007(5) 0.0062(4)
Ga1 0.0352(5) 0.0395(5) 0.0270(4) -0.0065(3) 0.0053(3) -0.0035(3)
Cl1 0.105(2) 0.0564(14) 0.0566(15) 0.0326(15) -0.0102(14) 0.0018(12)
S1 0.0295(8) 0.0306(9) 0.0269(8) 0.0074(7) 0.0037(7) 0.0040(7)
N1 0.027(3) 0.033(3) 0.026(3) 0.005(2) -0.001(2) 0.003(2)
N2 0.024(3) 0.057(4) 0.052(4) 0.017(3) 0.014(3) 0.028(3)
N3 0.028(3) 0.031(3) 0.029(3) 0.009(2) 0.000(2) 0.000(2)
C1 0.021(3) 0.026(3) 0.032(4) -0.001(2) 0.001(3) 0.003(3)
C2 0.027(3) 0.032(4) 0.036(4) 0.005(3) 0.007(3) 0.010(3)
C3 0.028(3) 0.030(4) 0.049(4) 0.002(3) 0.006(3) 0.009(3)
C4 0.034(4) 0.037(4) 0.038(4) 0.005(3) -0.001(3) 0.012(3)
C5 0.040(4) 0.043(4) 0.033(4) 0.007(3) -0.002(3) 0.013(3)
C6 0.025(3) 0.033(4) 0.032(4) -0.001(3) -0.003(3) -0.002(3)
C7 0.027(3) 0.033(4) 0.024(3) 0.002(3) -0.002(3) -0.003(3)
C8 0.030(3) 0.041(4) 0.024(3) 0.003(3) -0.001(3) -0.003(3)
C9 0.031(4) 0.039(4) 0.029(4) 0.009(3) 0.003(3) -0.003(3)
C10 0.023(3) 0.024(3) 0.031(3) -0.001(3) -0.002(3) -0.000(3)
C11 0.028(3) 0.032(4) 0.022(3) 0.004(3) 0.001(3) 0.001(3)
C12 0.026(3) 0.024(3) 0.026(3) -0.001(3) 0.001(3) -0.001(3)
C13 0.050(5) 0.040(4) 0.028(4) 0.005(4) 0.004(3) 0.010(3)
C14 0.039(4) 0.064(5) 0.048(5) 0.033(4) 0.016(4) 0.025(4)
C15 0.059(6) 0.063(6) 0.051(5) 0.028(5) 0.006(5) 0.023(5)
C16 0.099(9) 0.116(10) 0.056(6) 0.075(9) 0.029(6) 0.028(7)
C17 0.112(10) 0.086(9) 0.091(9) 0.075(8) 0.077(9) 0.059(8)
C18 0.087(9) 0.076(8) 0.098(10) 0.028(7) 0.066(8) 0.020(7)
C19 0.049(5) 0.044(5) 0.081(7) 0.028(4) 0.038(5) 0.037(5)
C20 0.038(5) 0.033(5) 0.118(9) 0.002(4) 0.029(6) 0.012(6)
C21 0.038(5) 0.040(5) 0.119(10) 0.003(4) 0.015(5) -0.005(6)
C22 0.036(4) 0.032(4) 0.066(6) 0.004(3) -0.001(4) -0.011(4)
C23 0.038(5) 0.057(6) 0.075(7) 0.010(4) -0.015(4) -0.009(5)
C24 0.062(6) 0.055(6) 0.059(6) 0.028(5) -0.013(5) 0.009(5)
C25 0.046(5) 0.047(5) 0.059(6) 0.011(4) -0.008(4) 0.010(4)
C26 0.039(4) 0.040(4) 0.045(5) -0.002(3) -0.002(3) 0.007(4)
C27 0.027(3) 0.035(4) 0.050(5) 0.008(3) 0.000(3) 0.015(3)
C28 0.029(3) 0.027(3) 0.026(3) 0.007(3) 0.000(3) 0.001(3)
C29 0.036(4) 0.034(4) 0.042(4) 0.013(3) 0.002(3) 0.008(3)
C30 0.043(4) 0.048(5) 0.043(5) 0.011(4) 0.016(4) 0.014(4)
C31 0.051(5) 0.045(4) 0.026(4) 0.018(4) 0.001(3) 0.000(3)
C32 0.041(4) 0.035(4) 0.032(4) 0.011(3) -0.002(3) -0.005(3)
C33 0.033(3) 0.025(3) 0.030(3) 0.011(3) 0.002(3) -0.001(3)
C34 0.040(4) 0.023(3) 0.038(4) 0.000(3) -0.002(3) -0.007(3)
C35 0.029(3) 0.036(4) 0.035(4) -0.003(3) -0.002(3) 0.008(3)
C36 0.028(3) 0.028(3) 0.026(3) 0.003(3) -0.002(3) 0.006(3)
C37 0.034(4) 0.042(4) 0.035(4) 0.006(3) 0.008(3) 0.002(3)
C38 0.046(4) 0.042(4) 0.033(4) 0.018(4) 0.005(3) 0.005(3)
C39 0.046(4) 0.033(4) 0.041(4) 0.006(3) -0.001(3) -0.007(3)
C40 0.039(4) 0.028(4) 0.036(4) 0.002(3) -0.002(3) -0.000(3)
C41 0.028(3) 0.028(3) 0.030(3) 0.004(3) 0.001(3) -0.000(3)
C42 0.042(4) 0.053(5) 0.042(5) -0.003(4) 0.011(4) -0.005(4)
C43 0.059(5) 0.044(5) 0.038(4) 0.004(4) 0.009(4) -0.006(4)
C44 0.073(6) 0.032(4) 0.047(5) -0.004(4) -0.007(4) -0.004(4)
C45 0.040(5) 0.050(5) 0.082(7) -0.003(4) 0.001(5) 0.013(5)
C46 0.058(6) 0.040(5) 0.072(7) 0.007(4) 0.016(5) 0.002(5)
C47 0.049(5) 0.053(5) 0.047(5) 0.005(4) 0.010(4) -0.001(4)

loop_
_atom_type_symbol
_atom_type_description
_atom_type_scat_dispersion_real
_atom_type_scat_dispersion_imag
_atom_type_scat_source
C C 0.0033 0.0016
;
International Tables for Crystallography
(Vol. C, Tables 4.2.6.8 and 6.1.1.4)
;
H H 0.0000 0.0000
;
International Tables for Crystallography
(Vol. C, Table 6.1.1.4)
;
Br Br -0.2901 2.4595
;
International Tables for Crystallography
(Vol. C, Tables 4.2.6.8 and 6.1.1.4)
;
Cl Cl 0.1484 0.1585
;
International Tables for Crystallography
(Vol. C, Tables 4.2.6.8 and 6.1.1.4)
;
Ga Ga 0.2307 1.6083
;
International Tables for Crystallography
(Vol. C, Tables 4.2.6.8 and 6.1.1.4)
;
N N 0.0061 0.0033
;
International Tables for Crystallography
(Vol. C, Tables 4.2.6.8 and 6.1.1.4)
;
S S 0.1246 0.1234
;
International Tables for Crystallography
(Vol. C, Tables 4.2.6.8 and 6.1.1.4)
;

loop_
_geom_angle_atom_site_label_1
_geom_angle_atom_site_label_2
_geom_angle_atom_site_label_3
_geom_angle
_geom_angle_publ_flag
Br1 Ga1 Br2 109.03(5) yes
Br1 Ga1 Br3 108.48(5) yes
Br1 Ga1 Br4 111.40(6) yes
Br2 Ga1 Br3 109.83(6) yes
Br2 Ga1 Br4 108.69(5) yes
Br3 Ga1 Br4 109.40(5) yes
C1 S1 C12 102.9(3) yes
C6 N1 C7 123.4(6) yes
C6 N1 C13 117.3(6) yes
C7 N1 C13 119.1(6) yes
C3 N2 C14 119.9(7) yes
C3 N2 C27 122.8(7) yes
C14 N2 C27 115.2(6) yes
C10 N3 C28 119.7(6) yes
C10 N3 C41 121.1(6) yes
C28 N3 C41 116.2(5) yes
S1 C1 C2 115.3(5) yes
S1 C1 C6 123.7(5) yes
C2 C1 C6 120.9(6) yes
C1 C2 C3 121.2(7) yes
N2 C3 C2 121.3(7) yes
N2 C3 C4 119.8(7) yes
C2 C3 C4 118.8(7) yes
C3 C4 C5 119.6(7) yes
C4 C5 C6 122.6(7) yes
N1 C6 C1 123.0(6) yes
N1 C6 C5 120.2(6) yes
C1 C6 C5 116.9(6) yes
N1 C7 C8 120.7(6) yes
N1 C7 C12 123.3(6) yes
C8 C7 C12 116.0(6) yes
C7 C8 C9 122.1(6) yes
C8 C9 C10 121.1(7) yes
N3 C10 C9 121.3(6) yes
N3 C10 C11 120.2(6) yes
C9 C10 C11 118.5(6) yes
C10 C11 C12 120.2(6) yes
S1 C12 C7 123.2(5) yes
S1 C12 C11 114.8(5) yes
C7 C12 C11 121.9(6) yes
N2 C14 C15 118.4(8) yes
N2 C14 C19 116.4(8) yes
C15 C14 C19 125.2(9) yes
C14 C15 C16 120.2(10) yes
C15 C16 C17 115.4(11) yes
C16 C17 C18 124.0(13) yes
C17 C18 C19 118.5(12) yes
C14 C19 C18 116.2(9) yes
C14 C19 C20 125.8(10) yes
C18 C19 C20 118.1(10) yes
C19 C20 C21 126.9(9) yes
C20 C21 C22 128.1(9) yes
C21 C22 C23 118.1(8) yes
C21 C22 C27 123.8(8) yes
C23 C22 C27 118.0(7) yes
C22 C23 C24 118.5(8) yes
C23 C24 C25 122.0(9) yes
C24 C25 C26 119.7(8) yes
C25 C26 C27 119.2(7) yes
N2 C27 C22 119.5(7) yes
N2 C27 C26 117.7(6) yes
C22 C27 C26 122.5(7) yes
N3 C28 C29 120.5(6) yes
N3 C28 C33 117.7(6) yes
C29 C28 C33 121.6(6) yes
C28 C29 C30 119.9(7) yes
C29 C30 C31 120.3(8) yes
C30 C31 C32 120.1(7) yes
C31 C32 C33 121.3(7) yes
C28 C33 C32 116.7(6) yes
C28 C33 C34 123.0(6) yes
C32 C33 C34 120.3(6) yes
C33 C34 C35 128.6(7) yes
C34 C35 C36 128.5(7) yes
C35 C36 C37 121.7(6) yes
C35 C36 C41 122.4(6) yes
C37 C36 C41 115.8(6) yes
C36 C37 C38 122.8(7) yes
C37 C38 C39 120.5(8) yes
C38 C39 C40 118.5(7) yes
C39 C40 C41 120.7(7) yes
N3 C41 C36 117.9(6) yes
N3 C41 C40 120.5(6) yes
C36 C41 C40 121.6(7) yes
Cl1 C42 C43 120.7(7) yes
Cl1 C42 C47 119.4(7) yes
C43 C42 C47 119.8(8) yes
C42 C43 C44 120.7(8) yes
C43 C44 C45 120.9(9) yes
C44 C45 C46 119.5(9) yes
C45 C46 C47 118.9(9) yes
C42 C47 C46 120.1(9) yes
C1 C2 H1 119.695 no
C3 C2 H1 119.148 no
C3 C4 H2 120.174 no
C5 C4 H2 120.242 no
C4 C5 H3 118.722 no
C6 C5 H3 118.711 no
C7 C8 H4 118.637 no
C9 C8 H4 119.304 no
C8 C9 H5 119.921 no
C10 C9 H5 118.951 no
C10 C11 H6 119.571 no
C12 C11 H6 120.234 no
N1 C13 H7 109.575 no
N1 C13 H8 109.421 no
N1 C13 H9 109.509 no
H7 C13 H8 109.448 no
H7 C13 H9 109.440 no
H8 C13 H9 109.434 no
C14 C15 H10 118.765 no
C16 C15 H10 121.070 no
C15 C16 H11 122.198 no
C17 C16 H11 122.347 no
C16 C17 H12 118.749 no
C18 C17 H12 117.248 no
C17 C18 H13 120.963 no
C19 C18 H13 120.515 no
C19 C20 H14 116.050 no
C21 C20 H14 117.055 no
C20 C21 H15 116.126 no
C22 C21 H15 115.791 no
C22 C23 H16 120.492 no
C24 C23 H16 120.961 no
C23 C24 H17 118.895 no
C25 C24 H17 119.024 no
C24 C25 H18 120.187 no
C26 C25 H18 120.133 no
C25 C26 H19 120.508 no
C27 C26 H19 120.255 no
C28 C29 H20 119.737 no
C30 C29 H20 120.319 no
C29 C30 H21 119.853 no
C31 C30 H21 119.818 no
C30 C31 H22 120.000 no
C32 C31 H22 119.871 no
C31 C32 H23 119.414 no
C33 C32 H23 119.252 no
C33 C34 H24 115.634 no
C35 C34 H24 115.742 no
C34 C35 H25 115.986 no
C36 C35 H25 115.532 no
C36 C37 H26 118.330 no
C38 C37 H26 118.826 no
C37 C38 H27 120.107 no
C39 C38 H27 119.394 no
C38 C39 H28 120.859 no
C40 C39 H28 120.656 no
C39 C40 H29 119.392 no
C41 C40 H29 119.902 no
C42 C43 H30 119.132 no
C44 C43 H30 120.157 no
C43 C44 H31 119.648 no
C45 C44 H31 119.426 no
C44 C45 H32 120.774 no
C46 C45 H32 119.742 no
C45 C46 H33 120.073 no
C47 C46 H33 120.987 no
C42 C47 H34 119.999 no
C46 C47 H34 119.913 no

loop_
_geom_bond_atom_site_label_1
_geom_bond_atom_site_label_2
_geom_bond_distance
_geom_bond_publ_flag
Br1 Ga1 2.3120(16) yes
Br2 Ga1 2.3036(14) yes
Br3 Ga1 2.3185(16) yes
Br4 Ga1 2.3241(15) yes
Cl1 C42 1.724(9) yes
S1 C1 1.720(7) yes
S1 C12 1.733(7) yes
N1 C6 1.396(9) yes
N1 C7 1.390(9) yes
N1 C13 1.479(9) yes
N2 C3 1.375(10) yes
N2 C14 1.479(11) yes
N2 C27 1.432(10) yes
N3 C10 1.391(8) yes
N3 C28 1.439(9) yes
N3 C41 1.433(9) yes
C1 C2 1.387(10) yes
C1 C6 1.426(10) yes
C2 C3 1.398(10) yes
C3 C4 1.403(11) yes
C4 C5 1.402(11) yes
C5 C6 1.392(10) yes
C7 C8 1.423(10) yes
C7 C12 1.425(9) yes
C8 C9 1.344(10) yes
C9 C10 1.418(10) yes
C10 C11 1.397(9) yes
C11 C12 1.375(9) yes
C14 C15 1.342(13) yes
C14 C19 1.413(13) yes
C15 C16 1.420(15) yes
C16 C17 1.44(2) yes
C17 C18 1.38(2) yes
C18 C19 1.435(18) yes
C19 C20 1.424(15) yes
C20 C21 1.332(18) yes
C21 C22 1.459(13) yes
C22 C23 1.465(13) yes
C22 C27 1.380(11) yes
C23 C24 1.361(14) yes
C24 C25 1.408(13) yes
C25 C26 1.387(12) yes
C26 C27 1.389(11) yes
C28 C29 1.379(10) yes
C28 C33 1.415(9) yes
C29 C30 1.402(11) yes
C30 C31 1.358(12) yes
C31 C32 1.404(11) yes
C32 C33 1.410(10) yes
C33 C34 1.424(10) yes
C34 C35 1.341(10) yes
C35 C36 1.437(10) yes
C36 C37 1.418(10) yes
C36 C41 1.416(10) yes
C37 C38 1.346(11) yes
C38 C39 1.395(12) yes
C39 C40 1.407(11) yes
C40 C41 1.363(10) yes
C42 C43 1.375(12) yes
C42 C47 1.388(13) yes
C43 C44 1.357(12) yes
C44 C45 1.342(13) yes
C45 C46 1.439(15) yes
C46 C47 1.357(13) yes
C2 H1 0.930 no
C4 H2 0.930 no
C5 H3 0.930 no
C8 H4 0.930 no
C9 H5 0.930 no
C11 H6 0.930 no
C13 H7 0.960 no
C13 H8 0.960 no
C13 H9 0.960 no
C15 H10 0.930 no
C16 H11 0.930 no
C17 H12 0.930 no
C18 H13 0.930 no
C20 H14 0.930 no
C21 H15 0.930 no
C23 H16 0.930 no
C24 H17 0.930 no
C25 H18 0.930 no
C26 H19 0.930 no
C29 H20 0.930 no
C30 H21 0.930 no
C31 H22 0.930 no
C32 H23 0.930 no
C34 H24 0.930 no
C35 H25 0.930 no
C37 H26 0.930 no
C38 H27 0.930 no
C39 H28 0.930 no
C40 H29 0.930 no
C43 H30 0.930 no
C44 H31 0.930 no
C45 H32 0.930 no
C46 H33 0.930 no
C47 H34 0.930 no

loop_
_geom_contact_atom_site_label_1
_geom_contact_atom_site_label_2
_geom_contact_distance
_geom_contact_publ_flag
_geom_contact_site_symmetry_2
S1 N1 3.151(6) no .
N2 C20 2.913(11) no .
N2 C21 2.903(11) no .
N3 C34 2.867(9) no .
N3 C35 2.860(9) no .
C1 C4 2.792(10) no .
C1 C7 2.941(10) no .
C2 C5 2.769(11) no .
C2 C14 2.844(11) no .
C2 C15 3.272(12) no .
C2 C19 3.598(12) no .
C3 C6 2.844(10) no .
C3 C15 3.213(13) no .
C3 C19 3.328(13) no .
C3 C22 3.348(11) no .
C3 C26 3.212(11) no .
C4 C26 3.243(11) no .
C4 C27 2.859(11) no .
C5 C13 2.789(11) no .
C6 C12 2.944(9) no .
C7 C10 2.832(9) no .
C8 C11 2.780(10) no .
C8 C13 2.855(11) no .
C9 C12 2.765(10) no .
C9 C36 3.536(10) no .
C9 C40 3.417(10) no .
C9 C41 2.871(10) no .
C10 C29 3.254(10) no .
C10 C33 3.284(9) no .
C10 C34 3.539(10) no .
C10 C35 3.536(9) no .
C10 C36 3.302(9) no .
C10 C40 3.281(10) no .
C11 C28 2.823(9) no .
C11 C29 3.267(10) no .
C11 C33 3.549(9) no .
C14 C17 2.720(17) no .
C14 C21 3.101(14) no .
C14 C22 3.094(12) no .
C14 C26 3.480(12) no .
C15 C18 2.829(17) no .
C15 C27 3.419(12) no .
C16 C19 2.871(16) no .
C19 C22 3.087(14) no .
C19 C27 3.083(13) no .
C20 C27 3.096(13) no .
C22 C25 2.810(12) no .
C23 C26 2.818(12) no .
C24 C27 2.763(12) no .
C28 C31 2.776(10) no .
C28 C35 3.079(10) no .
C28 C36 3.101(10) no .
C28 C40 3.436(10) no .
C29 C32 2.771(11) no .
C29 C41 3.468(11) no .
C30 C33 2.819(11) no .
C33 C36 3.124(10) no .
C33 C41 3.104(10) no .
C34 C41 3.088(10) no .
C36 C39 2.823(10) no .
C37 C40 2.751(11) no .
C38 C41 2.769(11) no .
C42 C45 2.749(13) no .
C43 C46 2.750(13) no .
C44 C47 2.757(13) no .
Br1 C43 3.490(9) no .
S1 C33 3.583(7) no 2_756
S1 C36 3.598(7) no 2_756
N1 C31 3.288(10) no 2_756
C1 C32 3.541(10) no 2_756
C2 C45 3.456(12) no .
C6 C32 3.454(10) no 2_756
C7 C30 3.416(11) no 2_756
C7 C31 3.461(11) no 2_756
C12 C29 3.555(10) no 2_756
C13 C31 3.495(11) no 2_756
C13 C38 3.579(11) no 3_756
C18 C44 3.493(17) no 2_656
C18 C45 3.420(17) no 2_656
C21 C47 3.527(14) no 2_656
C29 C12 3.555(10) no 2_746
C30 C7 3.416(11) no 2_746
C31 N1 3.288(10) no 2_746
C31 C7 3.461(11) no 2_746
C31 C13 3.495(11) no 2_746
C32 C1 3.541(10) no 2_746
C32 C6 3.454(10) no 2_746
C33 S1 3.583(7) no 2_746
C36 S1 3.598(7) no 2_746
C38 C13 3.579(11) no 3_756
C38 C47 3.561(12) no 2_746
C43 Br1 3.490(9) no .
C44 C18 3.493(17) no 2_646
C45 C2 3.456(12) no .
C45 C18 3.420(17) no 2_646
C47 C21 3.527(14) no 2_646
C47 C38 3.561(12) no 2_756
Cl1 H30 2.7897 no .
Cl1 H34 2.7883 no .
S1 H1 2.6883 no .
S1 H6 2.6835 no .
N1 H3 2.5709 no .
N1 H4 2.6067 no .
N2 H1 2.5901 no .
N2 H2 2.5848 no .
N2 H10 2.5394 no .
N2 H19 2.5681 no .
N3 H5 2.6192 no .
N3 H6 2.5855 no .
N3 H20 2.6086 no .
N3 H29 2.5912 no .
C1 H3 3.2442 no .
C2 H2 3.2543 no .
C2 H10 3.2621 no .
C3 H3 3.2562 no .
C3 H10 3.1685 no .
C3 H19 3.1875 no .
C4 H1 3.2490 no .
C4 H19 3.2262 no .
C5 H7 2.7915 no .
C5 H9 2.6564 no .
C6 H1 3.2841 no .
C6 H2 3.2812 no .
C6 H7 2.6807 no .
C6 H8 3.2486 no .
C6 H9 2.6835 no .
C7 H5 3.2577 no .
C7 H6 3.2855 no .
C7 H7 3.0608 no .
C7 H8 2.4949 no .
C7 H9 3.1098 no .
C8 H7 3.5212 no .
C8 H8 2.3644 no .
C8 H9 3.4720 no .
C9 H6 3.2610 no .
C9 H29 3.5114 no .
C10 H4 3.2420 no .
C10 H20 3.2912 no .
C10 H29 3.3109 no .
C11 H5 3.2542 no .
C11 H20 3.3325 no .
C12 H4 3.2565 no .
C13 H3 2.4221 no .
C13 H4 2.5123 no .
C14 H1 2.4952 no .
C14 H11 3.2381 no .
C14 H13 3.2680 no .
C14 H14 3.2806 no .
C15 H1 2.7248 no .
C15 H12 3.2595 no .
C16 H1 3.5596 no .
C16 H13 3.3263 no .
C17 H10 3.2766 no .
C18 H11 3.3241 no .
C18 H14 2.5959 no .
C19 H1 3.1893 no .
C19 H10 3.2651 no .
C19 H12 3.2493 no .
C19 H15 3.2617 no .
C20 H13 2.6187 no .
C21 H16 2.6695 no .
C22 H2 3.2520 no .
C22 H14 3.3099 no .
C22 H17 3.2735 no .
C22 H19 3.2606 no .
C23 H15 2.6557 no .
C23 H18 3.2531 no .
C24 H19 3.2613 no .
C25 H2 3.5069 no .
C25 H16 3.2644 no .
C26 H2 2.6989 no .
C26 H17 3.2493 no .
C27 H2 2.5369 no .
C27 H10 3.5173 no .
C27 H15 3.2597 no .
C27 H16 3.2804 no .
C27 H18 3.2377 no .
C28 H6 2.4946 no .
C28 H21 3.2441 no .
C28 H23 3.2490 no .
C28 H24 3.2603 no .
C28 H29 3.5642 no .
C29 H6 2.6687 no .
C29 H22 3.2356 no .
C30 H6 3.4497 no .
C30 H23 3.2248 no .
C31 H20 3.2312 no .
C32 H21 3.2341 no .
C32 H24 2.6177 no .
C33 H6 3.2019 no .
C33 H20 3.2728 no .
C33 H22 3.2870 no .
C33 H25 3.2789 no .
C34 H23 2.6162 no .
C35 H26 2.6470 no .
C36 H5 3.1286 no .
C36 H24 3.2886 no .
C36 H27 3.2633 no .
C36 H29 3.2629 no .
C37 H25 2.6707 no .
C37 H28 3.2190 no .
C38 H29 3.2466 no .
C39 H26 3.2138 no .
C40 H5 2.8883 no .
C40 H27 3.2482 no .
C41 H5 2.5415 no .
C41 H20 3.5920 no .
C41 H25 3.2588 no .
C41 H26 3.2426 no .
C41 H28 3.2456 no .
C42 H31 3.2106 no .
C42 H33 3.2247 no .
C43 H32 3.1911 no .
C43 H34 3.2281 no .
C44 H33 3.2365 no .
C45 H30 3.1854 no .
C45 H34 3.2555 no .
C46 H31 3.2465 no .
C47 H30 3.2249 no .
C47 H32 3.2426 no .
H1 H10 2.8524 no .
H2 H3 2.3169 no .
H2 H19 2.8096 no .
H3 H7 2.3791 no .
H3 H8 3.3653 no .
H3 H9 2.0791 no .
H4 H5 2.2626 no .
H4 H7 3.2152 no .
H4 H8 1.7937 no .
H4 H9 3.0404 no .
H5 H29 3.1075 no .
H6 H20 2.8283 no .
H10 H11 2.3981 no .
H10 H19 3.5511 no .
H11 H12 2.3903 no .
H12 H13 2.2840 no .
H13 H14 2.4450 no .
H14 H15 2.1649 no .
H15 H16 2.5172 no .
H16 H17 2.2891 no .
H17 H18 2.3276 no .
H18 H19 2.3265 no .
H20 H21 2.3348 no .
H21 H22 2.2851 no .
H22 H23 2.3239 no .
H23 H24 2.4682 no .
H24 H25 2.1528 no .
H25 H26 2.5214 no .
H26 H27 2.2613 no .
H27 H28 2.3281 no .
H28 H29 2.3381 no .
H30 H31 2.2846 no .
H31 H32 2.2754 no .
H32 H33 2.3670 no .
H33 H34 2.2991 no .
Br1 H19 3.1903 no 1_545
Br1 H30 2.8513 no .
Br1 H31 3.2565 no .
Br2 H2 3.1447 no 1_545
Br2 H3 3.3386 no 1_545
Br2 H15 3.5344 no 3_656
Br2 H16 2.8090 no 3_656
Br2 H27 3.1883 no 3_746
Br2 H28 3.5111 no 3_746
Br2 H34 3.1831 no 4_544
Br3 H7 3.5872 no 1_545
Br3 H7 3.5807 no 3_756
Br3 H21 3.5195 no 4_544
Br3 H22 3.1503 no 2_746
Br3 H22 3.0224 no 4_544
Br3 H23 3.4326 no 2_746
Br3 H28 3.3677 no 3_746
Br4 H4 3.3266 no .
Br4 H5 3.5470 no 3_756
Br4 H8 3.5001 no .
Br4 H9 3.3914 no .
Br4 H21 3.3699 no 4_544
Br4 H25 3.2969 no 3_756
Cl1 H10 3.2870 no 1_545
Cl1 H20 3.4774 no .
Cl1 H21 3.5045 no .
Cl1 H24 3.2840 no 2_746
Cl1 H25 2.8676 no 2_746
N1 H22 3.2243 no 2_756
C1 H23 3.5467 no 2_756
C2 H32 3.2430 no .
C4 H17 3.4712 no 3_666
C5 H23 3.5794 no 2_756
C6 H23 3.3426 no 2_756
C7 H21 3.5314 no 2_756
C8 H21 3.4774 no 2_756
C11 H20 3.5536 no 2_756
C13 H5 3.5767 no 3_756
C13 H22 3.0298 no 2_756
C15 H14 3.3283 no 2_656
C15 H25 3.2361 no 2_756
C15 H26 3.5338 no 2_756
C16 H14 3.0578 no 2_656
C16 H25 3.4362 no 2_756
C16 H26 3.0279 no 2_756
C17 H26 3.5383 no 2_756
C17 H32 3.5118 no 2_656
C17 H33 3.1295 no .
C18 H32 3.5249 no 2_656
C18 H33 2.8262 no .
C19 H32 3.1580 no .
C19 H33 3.2580 no .
C20 H32 2.9804 no .
C21 H34 3.3690 no 2_656
C23 H2 3.4740 no 3_666
C23 H34 3.5132 no 2_656
C24 H2 3.5500 no 3_666
C24 H12 3.1611 no 2_656
C25 H12 3.0347 no 2_656
C25 H13 3.5988 no 2_656
C26 H13 3.2438 no 2_656
C26 H31 3.4732 no 1_565
C27 H13 3.4745 no 2_656
C30 H28 3.4004 no 2_756
C30 H29 3.4858 no 2_756
C31 H7 2.9953 no 2_746
C31 H28 3.3565 no 2_756
C31 H29 2.8857 no 2_756
C32 H7 3.5853 no 2_746
C32 H29 2.8490 no 2_756
C33 H20 3.5222 no 2_756
C33 H29 3.4240 no 2_756
C34 H10 3.5987 no 2_746
C34 H20 3.0225 no 2_756
C35 H1 3.4262 no 2_746
C35 H10 3.2641 no 2_746
C37 H9 3.2679 no 3_756
C38 H3 3.4845 no 3_756
C38 H7 3.5272 no 3_756
C38 H9 2.8710 no 3_756
C38 H34 3.0042 no 2_746
C39 H7 3.3550 no 3_756
C39 H9 3.2813 no 3_756
C40 H6 3.5203 no 2_746
C43 H10 3.4813 no 1_545
C43 H13 3.4223 no 2_646
C43 H19 3.3568 no 1_545
C44 H13 3.1560 no 2_646
C44 H19 3.4035 no 1_545
C45 H1 3.1875 no .
C45 H13 3.4303 no 2_646
C45 H14 3.5396 no .
C46 H1 3.2162 no .
C47 H27 3.2618 no 2_756
H1 C35 3.4262 no 2_756
H1 C45 3.1875 no .
H1 C46 3.2162 no .
H1 H25 3.5893 no 2_756
H1 H26 3.4496 no 2_756
H1 H32 3.0656 no .
H1 H33 3.0816 no .
H2 Br2 3.1447 no 1_565
H2 C23 3.4740 no 3_666
H2 C24 3.5500 no 3_666
H2 H16 2.8882 no 3_666
H2 H17 3.0070 no 3_666
H3 Br2 3.3386 no 1_565
H3 C38 3.4845 no 3_756
H3 H27 2.9147 no 3_756
H4 Br4 3.3266 no .
H4 H4 2.8937 no 3_756
H4 H5 3.2829 no 3_756
H5 Br4 3.5470 no 3_756
H5 C13 3.5767 no 3_756
H5 H4 3.2829 no 3_756
H5 H8 2.8103 no 3_756
H6 C40 3.5203 no 2_756
H6 H29 3.3752 no 2_756
H7 Br3 3.5872 no 1_565
H7 Br3 3.5807 no 3_756
H7 C31 2.9953 no 2_756
H7 C32 3.5853 no 2_756
H7 C38 3.5272 no 3_756
H7 C39 3.3550 no 3_756
H7 H22 2.3829 no 2_756
H7 H23 3.4645 no 2_756
H7 H27 3.5335 no 3_756
H7 H28 3.2665 no 3_756
H8 Br4 3.5001 no .
H8 H5 2.8103 no 3_756
H8 H22 3.1853 no 2_756
H9 Br4 3.3914 no .
H9 C37 3.2679 no 3_756
H9 C38 2.8710 no 3_756
H9 C39 3.2813 no 3_756
H9 H26 3.5236 no 3_756
H9 H27 2.8848 no 3_756
H9 H28 3.5595 no 3_756
H10 Cl1 3.2870 no 1_565
H10 C34 3.5987 no 2_756
H10 C35 3.2641 no 2_756
H10 C43 3.4813 no 1_565
H10 H14 3.5263 no 2_656
H10 H24 3.2975 no 2_756
H10 H25 2.7039 no 2_756
H10 H30 3.0643 no 1_565
H11 H14 2.9825 no 2_656
H11 H15 3.5544 no 2_656
H11 H25 3.1744 no 2_756
H11 H26 2.9295 no 2_756
H12 C24 3.1611 no 2_646
H12 C25 3.0347 no 2_646
H12 H17 3.2991 no 2_646
H12 H18 3.0684 no 2_646
H12 H33 3.3552 no .
H13 C25 3.5988 no 2_646
H13 C26 3.2438 no 2_646
H13 C27 3.4745 no 2_646
H13 C43 3.4223 no 2_656
H13 C44 3.1560 no 2_656
H13 C45 3.4303 no 2_656
H13 H19 3.3704 no 2_646
H13 H31 3.3009 no 2_656
H13 H33 2.9348 no .
H14 C15 3.3283 no 2_646
H14 C16 3.0578 no 2_646
H14 C45 3.5396 no .
H14 H10 3.5263 no 2_646
H14 H11 2.9825 no 2_646
H14 H32 2.7179 no .
H15 Br2 3.5344 no 3_656
H15 H11 3.5544 no 2_646
H15 H34 3.3266 no 2_656
H16 Br2 2.8090 no 3_656
H16 H2 2.8882 no 3_666
H16 H27 3.5594 no 1_465
H16 H34 3.1026 no 2_656
H17 C4 3.4712 no 3_666
H17 H2 3.0070 no 3_666
H17 H12 3.2991 no 2_656
H18 H12 3.0684 no 2_656
H18 H31 3.2378 no 1_565
H19 Br1 3.1903 no 1_565
H19 C43 3.3568 no 1_565
H19 C44 3.4035 no 1_565
H19 H13 3.3704 no 2_656
H19 H30 2.8303 no 1_565
H19 H31 2.9194 no 1_565
H20 Cl1 3.4774 no .
H20 C11 3.5536 no 2_746
H20 C33 3.5222 no 2_746
H20 C34 3.0225 no 2_746
H20 H24 2.6876 no 2_746
H21 Br3 3.5195 no 4_545
H21 Br4 3.3699 no 4_545
H21 Cl1 3.5045 no .
H21 C7 3.5314 no 2_746
H21 C8 3.4774 no 2_746
H21 H28 3.3011 no 2_756
H22 Br3 3.1503 no 2_756
H22 Br3 3.0224 no 4_545
H22 N1 3.2243 no 2_746
H22 C13 3.0298 no 2_746
H22 H7 2.3829 no 2_746
H22 H8 3.1853 no 2_746
H22 H28 3.2156 no 2_756
H22 H29 3.0501 no 2_756
H23 Br3 3.4326 no 2_756
H23 C1 3.5467 no 2_746
H23 C5 3.5794 no 2_746
H23 C6 3.3426 no 2_746
H23 H7 3.4645 no 2_746
H23 H29 3.0091 no 2_756
H24 Cl1 3.2840 no 2_756
H24 H10 3.2975 no 2_746
H24 H20 2.6876 no 2_756
H24 H30 3.4238 no 2_756
H25 Br4 3.2969 no 3_756
H25 Cl1 2.8676 no 2_756
H25 C15 3.2361 no 2_746
H25 C16 3.4362 no 2_746
H25 H1 3.5893 no 2_746
H25 H10 2.7039 no 2_746
H25 H11 3.1744 no 2_746
H26 C15 3.5338 no 2_746
H26 C16 3.0279 no 2_746
H26 C17 3.5383 no 2_746
H26 H1 3.4496 no 2_746
H26 H9 3.5236 no 3_756
H26 H11 2.9295 no 2_746
H26 H33 3.4795 no 2_746
H27 Br2 3.1883 no 3_746
H27 C47 3.2618 no 2_746
H27 H3 2.9147 no 3_756
H27 H7 3.5335 no 3_756
H27 H9 2.8848 no 3_756
H27 H16 3.5594 no 1_645
H27 H34 2.5347 no 2_746
H28 Br2 3.5111 no 3_746
H28 Br3 3.3677 no 3_746
H28 C30 3.4004 no 2_746
H28 C31 3.3565 no 2_746
H28 H7 3.2665 no 3_756
H28 H9 3.5595 no 3_756
H28 H21 3.3011 no 2_746
H28 H22 3.2156 no 2_746
H29 C30 3.4858 no 2_746
H29 C31 2.8857 no 2_746
H29 C32 2.8490 no 2_746
H29 C33 3.4240 no 2_746
H29 H6 3.3752 no 2_746
H29 H22 3.0501 no 2_746
H29 H23 3.0091 no 2_746
H30 Br1 2.8513 no .
H30 H10 3.0643 no 1_545
H30 H19 2.8303 no 1_545
H30 H24 3.4238 no 2_746
H31 Br1 3.2565 no .
H31 C26 3.4732 no 1_545
H31 H13 3.3009 no 2_646
H31 H18 3.2378 no 1_545
H31 H19 2.9194 no 1_545
H32 C2 3.2430 no .
H32 C17 3.5118 no 2_646
H32 C18 3.5249 no 2_646
H32 C19 3.1580 no .
H32 C20 2.9804 no .
H32 H1 3.0656 no .
H32 H14 2.7179 no .
H33 C17 3.1295 no .
H33 C18 2.8262 no .
H33 C19 3.2580 no .
H33 H1 3.0816 no .
H33 H12 3.3552 no .
H33 H13 2.9348 no .
H33 H26 3.4795 no 2_756
H34 Br2 3.1831 no 4_545
H34 C21 3.3690 no 2_646
H34 C23 3.5132 no 2_646
H34 C38 3.0042 no 2_756
H34 H15 3.3266 no 2_646
H34 H16 3.1026 no 2_646
H34 H27 2.5347 no 2_756

loop_
_geom_torsion_atom_site_label_1
_geom_torsion_atom_site_label_2
_geom_torsion_atom_site_label_3
_geom_torsion_atom_site_label_4
_geom_torsion
_geom_torsion_publ_flag
C1 S1 C12 C7 3.4(5) no
C1 S1 C12 C11 -178.6(4) no
C12 S1 C1 C2 179.0(4) no
C12 S1 C1 C6 -4.1(6) no
C6 N1 C7 C8 170.8(5) no
C6 N1 C7 C12 -8.0(10) no
C7 N1 C6 C1 7.2(10) no
C7 N1 C6 C5 -173.3(5) no
C13 N1 C6 C1 -167.7(5) no
C13 N1 C6 C5 11.8(9) no
C13 N1 C7 C8 -14.5(9) no
C13 N1 C7 C12 166.8(5) no
C3 N2 C14 C15 83.1(9) no
C3 N2 C14 C19 -94.9(8) no
C14 N2 C3 C2 -8.5(10) no
C14 N2 C3 C4 173.9(6) no
C3 N2 C27 C22 95.4(8) no
C3 N2 C27 C26 -79.8(9) no
C27 N2 C3 C2 -171.5(6) no
C27 N2 C3 C4 10.8(10) no
C14 N2 C27 C22 -68.3(9) no
C14 N2 C27 C26 116.5(7) no
C27 N2 C14 C15 -112.7(8) no
C27 N2 C14 C19 69.3(9) no
C10 N3 C28 C29 84.5(7) no
C10 N3 C28 C33 -89.8(7) no
C28 N3 C10 C9 165.0(5) no
C28 N3 C10 C11 -13.9(8) no
C10 N3 C41 C36 90.0(7) no
C10 N3 C41 C40 -87.5(8) no
C41 N3 C10 C9 5.1(9) no
C41 N3 C10 C11 -173.7(5) no
C28 N3 C41 C36 -70.5(7) no
C28 N3 C41 C40 112.0(6) no
C41 N3 C28 C29 -114.7(6) no
C41 N3 C28 C33 71.0(7) no
S1 C1 C2 C3 179.8(4) no
S1 C1 C6 N1 -0.5(9) no
S1 C1 C6 C5 180.0(4) no
C2 C1 C6 N1 176.3(6) no
C2 C1 C6 C5 -3.2(9) no
C6 C1 C2 C3 2.8(10) no
C1 C2 C3 N2 -178.5(6) no
C1 C2 C3 C4 -0.8(10) no
N2 C3 C4 C5 177.1(6) no
C2 C3 C4 C5 -0.6(10) no
C3 C4 C5 C6 -0.0(11) no
C4 C5 C6 N1 -177.7(6) no
C4 C5 C6 C1 1.9(10) no
N1 C7 C8 C9 176.7(5) no
N1 C7 C12 S1 2.0(9) no
N1 C7 C12 C11 -175.9(5) no
C8 C7 C12 S1 -176.8(5) no
C8 C7 C12 C11 5.3(9) no
C12 C7 C8 C9 -4.5(9) no
C7 C8 C9 C10 0.9(11) no
C8 C9 C10 N3 -176.7(6) no
C8 C9 C10 C11 2.2(10) no
N3 C10 C11 C12 177.6(5) no
C9 C10 C11 C12 -1.3(9) no
C10 C11 C12 S1 179.4(5) no
C10 C11 C12 C7 -2.5(9) no
N2 C14 C15 C16 -177.3(7) no
N2 C14 C19 C18 171.8(6) no
N2 C14 C19 C20 -8.7(13) no
C15 C14 C19 C18 -6.1(13) no
C15 C14 C19 C20 173.5(8) no
C19 C14 C15 C16 0.5(15) no
C14 C15 C16 C17 5.6(16) no
C15 C16 C17 C18 -6.3(19) no
C16 C17 C18 C19 1(2) no
C17 C18 C19 C14 5.2(16) no
C17 C18 C19 C20 -174.4(10) no
C14 C19 C20 C21 -29.1(15) no
C18 C19 C20 C21 150.4(10) no
C19 C20 C21 C22 2.1(17) no
C20 C21 C22 C23 -149.4(9) no
C20 C21 C22 C27 27.9(16) no
C21 C22 C23 C24 177.2(8) no
C21 C22 C27 N2 7.3(13) no
C21 C22 C27 C26 -177.8(8) no
C23 C22 C27 N2 -175.5(7) no
C23 C22 C27 C26 -0.6(12) no
C27 C22 C23 C24 -0.2(13) no
C22 C23 C24 C25 1.4(14) no
C23 C24 C25 C26 -1.9(14) no
C24 C25 C26 C27 1.1(13) no
C25 C26 C27 N2 175.1(7) no
C25 C26 C27 C22 0.1(12) no
N3 C28 C29 C30 -173.0(5) no
N3 C28 C33 C32 174.2(5) no
N3 C28 C33 C34 -8.9(9) no
C29 C28 C33 C32 -0.0(9) no
C29 C28 C33 C34 176.9(6) no
C33 C28 C29 C30 1.1(10) no
C28 C29 C30 C31 -0.6(11) no
C29 C30 C31 C32 -1.0(12) no
C30 C31 C32 C33 2.1(12) no
C31 C32 C33 C28 -1.6(10) no
C31 C32 C33 C34 -178.6(6) no
C28 C33 C34 C35 -27.1(11) no
C32 C33 C34 C35 149.7(7) no
C33 C34 C35 C36 -1.8(12) no
C34 C35 C36 C37 -146.7(7) no
C34 C35 C36 C41 29.9(11) no
C35 C36 C37 C38 175.3(6) no
C35 C36 C41 N3 7.7(9) no
C35 C36 C41 C40 -174.8(6) no
C37 C36 C41 N3 -175.5(5) no
C37 C36 C41 C40 2.0(9) no
C41 C36 C37 C38 -1.5(10) no
C36 C37 C38 C39 -0.8(11) no
C37 C38 C39 C40 2.6(11) no
C38 C39 C40 C41 -2.1(11) no
C39 C40 C41 N3 177.2(6) no
C39 C40 C41 C36 -0.2(10) no
Cl1 C42 C43 C44 -178.5(6) no
Cl1 C42 C47 C46 177.8(6) no
C43 C42 C47 C46 1.0(13) no
C47 C42 C43 C44 -1.8(13) no
C42 C43 C44 C45 -0.2(14) no
C43 C44 C45 C46 2.9(14) no
C44 C45 C46 C47 -3.6(13) no
C45 C46 C47 C42 1.6(13) no
